data_1530514
loop_
_publ_author_name
'Onoda, M.'
'Masuda, Y.'
'Sato, M.'

_publ_section_title
;
 Structure determination of low-dimensional conductor sodium molybdenum
 purple bronze Na.9 Mo6 O17
;
_journal_name_full 'Journal of Solid State Chemistry'
_journal_page_first 67
_journal_page_last 75
_journal_volume 69
_journal_year 1987
_chemical_formula_sum 'Mo6 Na0.9 O17'
_chemical_name_systematic 'Na0.9 Mo6 O17'
_space_group_IT_number 5
_symmetry_space_group_name_Hall 'A 2y'
_symmetry_space_group_name_H-M 'A 1 2 1'
_cell_angle_alpha 90
_cell_angle_beta 89.94
_cell_angle_gamma 90
_cell_formula_units_Z 2
_cell_length_a 12.983
_cell_length_b 5.518
_cell_length_c 9.591
_cell_volume 687.101
_citation_journal_id_ASTM JSSCBI
_cod_data_source_file Onoda_JSSCBI_1987_1411.cif
_cod_data_source_block Mo6Na0.9O17
_cod_original_cell_volume 687.1007
_cod_original_sg_symbol_Hall 'C 2y (z,y,-x)'
_cod_database_code 1530514

loop_
_symmetry_equiv_pos_as_xyz
x,y,z
-x,y,-z
x,y+1/2,z+1/2
-x,y+1/2,-z+1/2

loop_
_atom_site_label
_atom_site_type_symbol
_atom_site_fract_x
_atom_site_fract_y
_atom_site_fract_z
_atom_site_occupancy
_atom_site_U_iso_or_equiv
Mo1 Mo+5 0.0748 0.01729 0.33344 1 0.0
Mo3 Mo+5 0.38666 0 0.66694 1 0.0
Mo2 Mo+5 0.23141 0.02064 9e-05 1 0.0
Na1 Na+1 0.5 0.4738 0.5 0.899 0.0
O5 O-2 0.00591 0.2575 0.75096 1 0.0
O9 O-2 0.35363 0.22557 0.07745 1 0.0
O2 O-2 0.16707 0.03378 0.16497 1 0.0
O6 O-2 0.16009 0.28694 0.41846 1 0.0
O4 O-2 0.48286 0.03877 0.33638 1 0.0
O8 O-2 0.33118 0.24911 0.57933 1 0.0
O3 O-2 0.34399 0.4962 0.3424 1 0.0
O7 O-2 0.17436 0.27726 0.91762 1 0.0
O1 O-2 0 0.0094 0.5 1 0.0
